data_4507715
loop_
_publ_author_name
'Zeidan, Tarek A.'
'Trotta, Jacob T.'
'Chiarella, Renato A.'
'Oliveira, Mark A.'
'Hickey, Magali B.'
'Almarsson, \"Orn'
'Remenar, Julius F.'

_publ_section_title
;
 Polymorphism of Dehydro-Aripiprazole, the Active Metabolite of the
 Antipsychotic Drug Aripiprazole (Abilify)
;
_journal_issue 5
_journal_name_full 'Crystal Growth &amp; Design'
_journal_page_first 2036
_journal_paper_doi 10.1021/cg400104v
_journal_volume 13
_journal_year 2013
_chemical_formula_moiety 'C23 H27 Cl2 N3 O3'
_chemical_formula_sum 'C23 H27 Cl2 N3 O3'
_chemical_formula_weight 464.38
_chemical_name_systematic ?
_space_group_IT_number 14
_symmetry_cell_setting monoclinic
_symmetry_space_group_name_Hall '-P 2ybc'
_symmetry_space_group_name_H-M 'P 1 21/c 1'
_atom_sites_solution_hydrogens geom
_atom_sites_solution_primary direct
_atom_sites_solution_secondary difmap
_audit_creation_method SHELXL-97
_cell_angle_alpha 90.00
_cell_angle_beta 97.475(8)
_cell_angle_gamma 90.00
_cell_formula_units_Z 4
_cell_length_a 11.1026(14)
_cell_length_b 12.6790(14)
_cell_length_c 16.6841(19)
_cell_measurement_reflns_used 2331
_cell_measurement_temperature 173(2)
_cell_measurement_theta_max 67.59
_cell_measurement_theta_min 4.39
_cell_volume 2328.7(5)
_computing_cell_refinement 'Bruker SMART'
_computing_data_collection 'Bruker SMART'
_computing_data_reduction 'Bruker SAINT'
_computing_molecular_graphics 'Bruker SHELXTL'
_computing_publication_material 'Bruker SHELXTL'
_computing_structure_refinement 'SHELXL-97 (Sheldrick, 2008)'
_computing_structure_solution 'SHELXS-97 (Sheldrick, 2008)'
_diffrn_ambient_temperature 173(2)
_diffrn_measured_fraction_theta_full 0.913
_diffrn_measured_fraction_theta_max 0.913
_diffrn_measurement_device_type 'CCD area detector'
_diffrn_measurement_method 'phi and omega scans'
_diffrn_radiation_monochromator graphite
_diffrn_radiation_source 'fine-focus sealed tube'
_diffrn_radiation_type CuK\a
_diffrn_radiation_wavelength 1.54178
_diffrn_reflns_av_R_equivalents 0.0664
_diffrn_reflns_av_sigmaI/netI 0.0943
_diffrn_reflns_limit_h_max 11
_diffrn_reflns_limit_h_min -13
_diffrn_reflns_limit_k_max 14
_diffrn_reflns_limit_k_min -14
_diffrn_reflns_limit_l_max 20
_diffrn_reflns_limit_l_min -19
_diffrn_reflns_number 13039
_diffrn_reflns_theta_full 68.56
_diffrn_reflns_theta_max 68.56
_diffrn_reflns_theta_min 4.02
_exptl_absorpt_coefficient_mu 2.748
_exptl_absorpt_correction_T_max 0.6376
_exptl_absorpt_correction_T_min 0.5466
_exptl_absorpt_correction_type multi-scan
_exptl_absorpt_process_details SADABS
_exptl_crystal_colour colorless
_exptl_crystal_density_diffrn 1.325
_exptl_crystal_density_method 'not measured'
_exptl_crystal_description prism
_exptl_crystal_F_000 976
_exptl_crystal_size_max 0.25
_exptl_crystal_size_mid 0.22
_exptl_crystal_size_min 0.18
_refine_diff_density_max 0.464
_refine_diff_density_min -0.511
_refine_diff_density_rms 0.106
_refine_ls_extinction_method none
_refine_ls_goodness_of_fit_ref 1.046
_refine_ls_hydrogen_treatment constr
_refine_ls_matrix_type full
_refine_ls_number_parameters 280
_refine_ls_number_reflns 3923
_refine_ls_number_restraints 0
_refine_ls_restrained_S_all 1.046
_refine_ls_R_factor_all 0.1072
_refine_ls_R_factor_gt 0.0416
_refine_ls_shift/su_max 0.001
_refine_ls_shift/su_mean 0.000
_refine_ls_structure_factor_coef Fsqd
_refine_ls_weighting_details 'calc w=1/[\s^2^(Fo^2^)+(0.1200P)^2^+0.0000P] where P=(Fo^2^+2Fc^2^)/3'
_refine_ls_weighting_scheme calc
_refine_ls_wR_factor_gt 0.1326
_refine_ls_wR_factor_ref 0.1863
_reflns_number_gt 2676
_reflns_number_total 3923
_reflns_threshold_expression >2sigma(I)
_cod_data_source_file cg400104v_si_001.cif
_cod_data_source_block alkr09010_dAPZSH2O
_cod_depositor_comments
;
The following automatic conversions were performed:

'_symmetry_cell_setting' value 'Monoclinic' changed to 'monoclinic'
according to /home/saulius/struct/CIF-dictionaries/cif_core.dic
dictionary named 'cif_core.dic' version 2.4.2 from 2011-04-26.

Automatic conversion script
Id: cif_fix_values 1891 2012-01-12 08:04:46Z andrius 
;
_cod_original_sg_symbol_H-M P2(1)/c
_cod_database_code 4507715

loop_
_symmetry_equiv_pos_as_xyz
'x, y, z'
'-x, y+1/2, -z+1/2'
'-x, -y, -z'
'x, -y-1/2, z-1/2'

loop_
_atom_site_label
_atom_site_type_symbol
_atom_site_fract_x
_atom_site_fract_y
_atom_site_fract_z
_atom_site_U_iso_or_equiv
_atom_site_adp_type
_atom_site_occupancy
_atom_site_symmetry_multiplicity
_atom_site_calc_flag
_atom_site_refinement_flags
C1 C 0.9267(3) 0.3783(2) 1.15017(18) 0.0359(7) Uani 1 1 d .
C2 C 1.0233(3) 0.3117(2) 1.18239(19) 0.0389(7) Uani 1 1 d .
C3 C 1.0616(3) 0.3116(2) 1.26516(19) 0.0377(7) Uani 1 1 d .
C4 C 1.0126(3) 0.3804(2) 1.31666(19) 0.0428(7) Uani 1 1 d .
H4A H 1.0396 0.3802 1.3731 0.051 Uiso 1 1 calc R
C5 C 0.9234(3) 0.4496(3) 1.2836(2) 0.0466(8) Uani 1 1 d .
H5A H 0.8917 0.4998 1.3176 0.056 Uiso 1 1 calc R
C6 C 0.8794(3) 0.4471(2) 1.20261(19) 0.0421(7) Uani 1 1 d .
H6A H 0.8154 0.4935 1.1822 0.051 Uiso 1 1 calc R
C7 C 0.8301(3) 0.2832(2) 1.03110(19) 0.0432(8) Uani 1 1 d .
H7A H 0.7443 0.2823 1.0414 0.052 Uiso 1 1 calc R
H7B H 0.8709 0.2197 1.0563 0.052 Uiso 1 1 calc R
C8 C 0.8364(3) 0.2829(2) 0.94105(18) 0.0443(8) Uani 1 1 d .
H8A H 0.9225 0.2841 0.9314 0.053 Uiso 1 1 calc R
H8B H 0.7992 0.2173 0.9171 0.053 Uiso 1 1 calc R
C9 C 0.8268(3) 0.4723(2) 0.93965(17) 0.0390(7) Uani 1 1 d .
H9A H 0.7811 0.5342 0.9158 0.047 Uiso 1 1 calc R
H9B H 0.9118 0.4788 0.9283 0.047 Uiso 1 1 calc R
C10 C 0.8244(3) 0.4716(2) 1.03028(18) 0.0393(7) Uani 1 1 d .
H10A H 0.8626 0.5368 1.0544 0.047 Uiso 1 1 calc R
H10B H 0.7393 0.4693 1.0420 0.047 Uiso 1 1 calc R
C11 C 0.7885(3) 0.3712(2) 0.81528(18) 0.0441(8) Uani 1 1 d .
H11A H 0.7626 0.3009 0.7936 0.053 Uiso 1 1 calc R
H11B H 0.8760 0.3789 0.8105 0.053 Uiso 1 1 calc R
C12 C 0.7184(3) 0.4552(2) 0.76306(17) 0.0396(7) Uani 1 1 d .
H12A H 0.7513 0.5260 0.7785 0.047 Uiso 1 1 calc R
H12B H 0.6317 0.4538 0.7713 0.047 Uiso 1 1 calc R
C13 C 0.7304(3) 0.4332(2) 0.67435(17) 0.0396(7) Uani 1 1 d .
H13A H 0.8176 0.4274 0.6681 0.047 Uiso 1 1 calc R
H13B H 0.6916 0.3646 0.6588 0.047 Uiso 1 1 calc R
C14 C 0.6731(3) 0.5177(2) 0.61774(17) 0.0382(7) Uani 1 1 d .
H14A H 0.5844 0.5208 0.6195 0.046 Uiso 1 1 calc R
H14B H 0.7085 0.5876 0.6334 0.046 Uiso 1 1 calc R
C15 C 0.6568(3) 0.5536(2) 0.47487(17) 0.0370(7) Uani 1 1 d .
C16 C 0.6750(3) 0.5137(2) 0.39915(18) 0.0394(7) Uani 1 1 d .
H16A H 0.7140 0.4475 0.3954 0.047 Uiso 1 1 calc R
C17 C 0.6367(3) 0.5701(2) 0.32998(17) 0.0367(7) Uani 1 1 d .
H17A H 0.6487 0.5421 0.2788 0.044 Uiso 1 1 calc R
C18 C 0.5803(3) 0.6682(2) 0.33443(17) 0.0340(6) Uani 1 1 d .
C19 C 0.5361(3) 0.7299(2) 0.26496(18) 0.0380(7) Uani 1 1 d .
H19A H 0.5445 0.7037 0.2126 0.046 Uiso 1 1 calc R
C20 C 0.4833(3) 0.8234(2) 0.27203(18) 0.0403(7) Uani 1 1 d .
H20A H 0.4548 0.8623 0.2246 0.048 Uiso 1 1 calc R
C21 C 0.4686(3) 0.8669(2) 0.35035(18) 0.0372(7) Uani 1 1 d .
C22 C 0.5642(3) 0.7078(2) 0.41065(17) 0.0321(6) Uani 1 1 d .
C23 C 0.6020(3) 0.6503(2) 0.48133(17) 0.0356(7) Uani 1 1 d .
H23A H 0.5902 0.6776 0.5328 0.043 Uiso 1 1 calc R
Cl1 Cl 1.09913(8) 0.23482(7) 1.11949(5) 0.0532(3) Uani 1 1 d .
Cl2 Cl 1.17419(8) 0.22498(6) 1.30703(5) 0.0553(3) Uani 1 1 d .
N1 N 0.8908(2) 0.37893(18) 1.06590(14) 0.0354(6) Uani 1 1 d .
N2 N 0.7727(2) 0.37474(18) 0.90156(15) 0.0393(6) Uani 1 1 d .
N3 N 0.5096(2) 0.80544(18) 0.41534(14) 0.0350(6) Uani 1 1 d .
H3A H 0.5008 0.8296 0.4637 0.042 Uiso 1 1 calc R
O1 O 0.6978(2) 0.48972(16) 0.53823(12) 0.0428(5) Uani 1 1 d .
O2 O 0.42187(19) 0.95415(16) 0.35969(12) 0.0427(5) Uani 1 1 d .
O1W O 0.4772(2) 0.86397(16) 0.57138(12) 0.0446(5) Uani 1 1 d .
H1W H 0.3968 0.8563 0.5889 0.054 Uiso 1 1 d R
H2W H 0.5177 0.9300 0.5886 0.054 Uiso 1 1 d R

loop_
_atom_site_aniso_label
_atom_site_aniso_U_11
_atom_site_aniso_U_22
_atom_site_aniso_U_33
_atom_site_aniso_U_23
_atom_site_aniso_U_13
_atom_site_aniso_U_12
C1 0.0388(17) 0.0325(15) 0.0360(16) 0.0032(12) 0.0037(12) -0.0021(11)
C2 0.0409(18) 0.0355(16) 0.0404(17) -0.0002(12) 0.0059(14) -0.0023(12)
C3 0.0323(16) 0.0363(16) 0.0436(17) 0.0065(13) 0.0016(13) -0.0026(11)
C4 0.0437(19) 0.0486(19) 0.0356(16) 0.0016(13) 0.0034(13) -0.0064(14)
C5 0.048(2) 0.052(2) 0.0420(18) -0.0045(14) 0.0129(15) -0.0024(14)
C6 0.0390(18) 0.0426(18) 0.0438(18) 0.0015(13) 0.0021(14) 0.0020(13)
C7 0.053(2) 0.0340(16) 0.0417(18) 0.0048(13) 0.0004(15) -0.0040(13)
C8 0.063(2) 0.0292(16) 0.0389(17) 0.0017(12) -0.0009(16) -0.0027(13)
C9 0.0483(18) 0.0305(15) 0.0376(16) 0.0028(12) 0.0032(14) -0.0015(12)
C10 0.0439(18) 0.0334(16) 0.0397(17) 0.0034(12) 0.0020(14) 0.0005(12)
C11 0.055(2) 0.0364(17) 0.0386(17) 0.0016(13) -0.0011(14) 0.0004(14)
C12 0.0443(18) 0.0379(17) 0.0356(16) -0.0006(13) 0.0016(14) -0.0034(12)
C13 0.0436(18) 0.0397(17) 0.0353(16) 0.0012(12) 0.0046(13) -0.0026(12)
C14 0.0452(18) 0.0388(16) 0.0308(15) -0.0017(12) 0.0056(13) -0.0018(12)
C15 0.0417(18) 0.0357(16) 0.0331(15) 0.0021(12) 0.0030(13) -0.0003(12)
C16 0.0460(19) 0.0326(16) 0.0403(17) -0.0045(12) 0.0087(14) 0.0036(12)
C17 0.0426(18) 0.0373(16) 0.0311(15) -0.0057(12) 0.0087(13) -0.0035(12)
C18 0.0347(16) 0.0378(16) 0.0293(14) -0.0039(11) 0.0040(12) -0.0061(11)
C19 0.0444(18) 0.0408(17) 0.0288(14) -0.0025(12) 0.0050(13) -0.0069(13)
C20 0.0480(19) 0.0394(17) 0.0325(15) 0.0054(12) 0.0011(14) -0.0031(13)
C21 0.0392(17) 0.0339(16) 0.0371(16) 0.0022(12) -0.0008(13) -0.0028(12)
C22 0.0346(16) 0.0315(15) 0.0304(14) -0.0033(11) 0.0050(12) -0.0014(11)
C23 0.0408(18) 0.0379(16) 0.0281(14) -0.0015(11) 0.0043(12) -0.0029(12)
Cl1 0.0589(6) 0.0496(5) 0.0499(5) -0.0034(3) 0.0022(4) 0.0187(4)
Cl2 0.0609(6) 0.0435(5) 0.0558(5) 0.0054(3) -0.0139(4) 0.0067(4)
N1 0.0433(15) 0.0318(13) 0.0314(13) 0.0025(10) 0.0058(10) -0.0001(10)
N2 0.0497(16) 0.0312(13) 0.0352(13) 0.0045(10) -0.0008(11) -0.0041(11)
N3 0.0392(15) 0.0386(14) 0.0281(12) -0.0047(10) 0.0081(10) 0.0028(10)
O1 0.0562(14) 0.0411(12) 0.0318(11) 0.0024(9) 0.0080(10) 0.0106(9)
O2 0.0480(13) 0.0384(12) 0.0416(12) 0.0012(9) 0.0050(10) 0.0042(9)
O1W 0.0529(14) 0.0458(13) 0.0347(11) -0.0056(9) 0.0040(10) 0.0038(10)

loop_
_atom_type_symbol
_atom_type_description
_atom_type_scat_dispersion_real
_atom_type_scat_dispersion_imag
_atom_type_scat_source
C C 0.0181 0.0091 'International Tables Vol C Tables 4.2.6.8 and 6.1.1.4'
H H 0.0000 0.0000 'International Tables Vol C Tables 4.2.6.8 and 6.1.1.4'
N N 0.0311 0.0180 'International Tables Vol C Tables 4.2.6.8 and 6.1.1.4'
O O 0.0492 0.0322 'International Tables Vol C Tables 4.2.6.8 and 6.1.1.4'
Cl Cl 0.3639 0.7018 'International Tables Vol C Tables 4.2.6.8 and 6.1.1.4'

loop_
_geom_angle_atom_site_label_1
_geom_angle_atom_site_label_2
_geom_angle_atom_site_label_3
_geom_angle
C6 C1 N1 123.0(3)
C6 C1 C2 117.8(3)
N1 C1 C2 119.0(3)
C3 C2 C1 119.8(3)
C3 C2 Cl1 119.4(2)
C1 C2 Cl1 120.7(2)
C4 C3 C2 121.4(3)
C4 C3 Cl2 117.9(2)
C2 C3 Cl2 120.7(3)
C5 C4 C3 118.1(3)
C5 C4 H4A 120.9
C3 C4 H4A 120.9
C6 C5 C4 121.4(3)
C6 C5 H5A 119.3
C4 C5 H5A 119.3
C5 C6 C1 121.2(3)
C5 C6 H6A 119.4
C1 C6 H6A 119.4
N1 C7 C8 108.4(2)
N1 C7 H7A 110.0
C8 C7 H7A 110.0
N1 C7 H7B 110.0
C8 C7 H7B 110.0
H7A C7 H7B 108.4
N2 C8 C7 111.1(3)
N2 C8 H8A 109.4
C7 C8 H8A 109.4
N2 C8 H8B 109.4
C7 C8 H8B 109.4
H8A C8 H8B 108.0
N2 C9 C10 111.4(2)
N2 C9 H9A 109.4
C10 C9 H9A 109.4
N2 C9 H9B 109.4
C10 C9 H9B 109.4
H9A C9 H9B 108.0
N1 C10 C9 109.6(2)
N1 C10 H10A 109.8
C9 C10 H10A 109.8
N1 C10 H10B 109.8
C9 C10 H10B 109.8
H10A C10 H10B 108.2
N2 C11 C12 114.8(3)
N2 C11 H11A 108.6
C12 C11 H11A 108.6
N2 C11 H11B 108.6
C12 C11 H11B 108.6
H11A C11 H11B 107.5
C11 C12 C13 108.8(2)
C11 C12 H12A 109.9
C13 C12 H12A 109.9
C11 C12 H12B 109.9
C13 C12 H12B 109.9
H12A C12 H12B 108.3
C14 C13 C12 113.1(2)
C14 C13 H13A 109.0
C12 C13 H13A 109.0
C14 C13 H13B 109.0
C12 C13 H13B 109.0
H13A C13 H13B 107.8
O1 C14 C13 106.7(2)
O1 C14 H14A 110.4
C13 C14 H14A 110.4
O1 C14 H14B 110.4
C13 C14 H14B 110.4
H14A C14 H14B 108.6
O1 C15 C23 125.0(3)
O1 C15 C16 114.4(3)
C23 C15 C16 120.5(3)
C17 C16 C15 120.3(3)
C17 C16 H16A 119.9
C15 C16 H16A 119.9
C16 C17 C18 120.6(3)
C16 C17 H17A 119.7
C18 C17 H17A 119.7
C17 C18 C22 118.6(3)
C17 C18 C19 123.5(3)
C22 C18 C19 117.9(3)
C20 C19 C18 121.5(3)
C20 C19 H19A 119.3
C18 C19 H19A 119.3
C19 C20 C21 121.4(3)
C19 C20 H20A 119.3
C21 C20 H20A 119.3
O2 C21 N3 120.8(3)
O2 C21 C20 123.5(3)
N3 C21 C20 115.7(3)
N3 C22 C18 118.7(2)
N3 C22 C23 120.1(3)
C18 C22 C23 121.1(3)
C15 C23 C22 118.9(3)
C15 C23 H23A 120.6
C22 C23 H23A 120.6
C1 N1 C10 118.0(2)
C1 N1 C7 116.4(2)
C10 N1 C7 108.7(2)
C11 N2 C8 107.5(2)
C11 N2 C9 110.6(2)
C8 N2 C9 108.9(2)
C21 N3 C22 124.7(2)
C21 N3 H3A 117.7
C22 N3 H3A 117.7
C15 O1 C14 119.1(2)
H1W O1W H2W 113.6

loop_
_geom_bond_atom_site_label_1
_geom_bond_atom_site_label_2
_geom_bond_distance
C1 C6 1.387(4)
C1 N1 1.411(4)
C1 C2 1.415(4)
C2 C3 1.391(4)
C2 Cl1 1.730(3)
C3 C4 1.385(4)
C3 Cl2 1.740(3)
C4 C5 1.383(4)
C4 H4A 0.9500
C5 C6 1.377(5)
C5 H5A 0.9500
C6 H6A 0.9500
C7 N1 1.471(4)
C7 C8 1.513(4)
C7 H7A 0.9900
C7 H7B 0.9900
C8 N2 1.473(4)
C8 H8A 0.9900
C8 H8B 0.9900
C9 N2 1.482(3)
C9 C10 1.516(4)
C9 H9A 0.9900
C9 H9B 0.9900
C10 N1 1.470(3)
C10 H10A 0.9900
C10 H10B 0.9900
C11 N2 1.473(4)
C11 C12 1.524(4)
C11 H11A 0.9900
C11 H11B 0.9900
C12 C13 1.529(4)
C12 H12A 0.9900
C12 H12B 0.9900
C13 C14 1.513(4)
C13 H13A 0.9900
C13 H13B 0.9900
C14 O1 1.434(3)
C14 H14A 0.9900
C14 H14B 0.9900
C15 O1 1.362(3)
C15 C23 1.380(4)
C15 C16 1.399(4)
C16 C17 1.377(4)
C16 H16A 0.9500
C17 C18 1.399(4)
C17 H17A 0.9500
C18 C22 1.400(4)
C18 C19 1.431(4)
C19 C20 1.335(4)
C19 H19A 0.9500
C20 C21 1.447(4)
C20 H20A 0.9500
C21 O2 1.240(3)
C21 N3 1.365(4)
C22 N3 1.385(3)
C22 C23 1.403(4)
C23 H23A 0.9500
N3 H3A 0.8800
O1W H1W 0.9795
O1W H2W 0.9755

loop_
_geom_hbond_atom_site_label_D
_geom_hbond_atom_site_label_H
_geom_hbond_atom_site_label_A
_geom_hbond_distance_DH
_geom_hbond_distance_HA
_geom_hbond_distance_DA
_geom_hbond_angle_DHA
_geom_hbond_site_symmetry_A
N3 H3A O1W 0.88 1.90 2.775(3) 172.8 .
O1W H1W N2 0.98 1.92 2.871(3) 162.1 2_656
O1W H2W O2 0.98 1.79 2.750(3) 167.4 3_676

loop_
_geom_torsion_atom_site_label_1
_geom_torsion_atom_site_label_2
_geom_torsion_atom_site_label_3
_geom_torsion_atom_site_label_4
_geom_torsion
C6 C1 C2 C3 4.6(4)
N1 C1 C2 C3 178.7(3)
C6 C1 C2 Cl1 -172.4(2)
N1 C1 C2 Cl1 1.7(4)
C1 C2 C3 C4 -4.4(5)
Cl1 C2 C3 C4 172.7(2)
C1 C2 C3 Cl2 176.2(2)
Cl1 C2 C3 Cl2 -6.7(4)
C2 C3 C4 C5 0.4(5)
Cl2 C3 C4 C5 179.8(2)
C3 C4 C5 C6 3.2(5)
C4 C5 C6 C1 -2.9(5)
N1 C1 C6 C5 -174.9(3)
C2 C1 C6 C5 -1.1(5)
N1 C7 C8 N2 -61.6(3)
N2 C9 C10 N1 58.2(3)
N2 C11 C12 C13 -172.9(2)
C11 C12 C13 C14 -175.0(2)
C12 C13 C14 O1 176.6(2)
O1 C15 C16 C17 179.4(3)
C23 C15 C16 C17 -1.0(5)
C15 C16 C17 C18 0.6(4)
C16 C17 C18 C22 0.3(4)
C16 C17 C18 C19 -178.7(3)
C17 C18 C19 C20 -179.6(3)
C22 C18 C19 C20 1.4(4)
C18 C19 C20 C21 0.2(5)
C19 C20 C21 O2 178.8(3)
C19 C20 C21 N3 -1.2(4)
C17 C18 C22 N3 179.2(2)
C19 C18 C22 N3 -1.7(4)
C17 C18 C22 C23 -0.8(4)
C19 C18 C22 C23 178.2(3)
O1 C15 C23 C22 180.0(3)
C16 C15 C23 C22 0.4(4)
N3 C22 C23 C15 -179.6(3)
C18 C22 C23 C15 0.5(4)
C6 C1 N1 C10 15.4(4)
C2 C1 N1 C10 -158.3(3)
C6 C1 N1 C7 -116.5(3)
C2 C1 N1 C7 69.7(4)
C9 C10 N1 C1 163.5(2)
C9 C10 N1 C7 -61.2(3)
C8 C7 N1 C1 -161.4(3)
C8 C7 N1 C10 62.5(3)
C12 C11 N2 C8 174.6(3)
C12 C11 N2 C9 -66.6(3)
C7 C8 N2 C11 177.2(2)
C7 C8 N2 C9 57.4(3)
C10 C9 N2 C11 -173.5(2)
C10 C9 N2 C8 -55.5(3)
O2 C21 N3 C22 -179.2(3)
C20 C21 N3 C22 0.9(4)
C18 C22 N3 C21 0.6(4)
C23 C22 N3 C21 -179.3(3)
C23 C15 O1 C14 6.5(4)
C16 C15 O1 C14 -173.9(3)
C13 C14 O1 C15 -179.5(2)
